data_2100540
loop_
_publ_author_name
'Jia, Zihong. H.  '
'Schaper, Andreas K.'
'Massa, Werner'
'Rager, Helmut'

_publ_section_title
;
Structure and Phase Transitions in Ca~2~CoSi~2~O~7~ -- Ca~2~ZnSi~2~O~7~
Solid Solution Crystals
;
_journal_coeditor_code CK5015
_journal_date_accepted 2006-05-05
_journal_date_recd_electronic 2005-12-23
_journal_issue 4
_journal_name_full 'Acta Crystallographica, Section B'
_journal_page_first 547
_journal_page_last 555
_journal_paper_category FA
_journal_paper_doi 10.1107/S0108768106016612
_journal_volume 62
_journal_year 2006
_chemical_formula_moiety 'Ca2, Co0.90 O7 Si2 Zn0.10'
_chemical_formula_sum 'Ca2 Co0.9 O7 Si2 Zn0.1'
_chemical_formula_weight 307.91
_chemical_name_systematic
;
 ?
;
_space_group_IT_number 81
_symmetry_cell_setting tetragonal
_symmetry_space_group_name_Hall 'P -4'
_symmetry_space_group_name_H-M 'P -4'
_atom_sites_solution_primary isomor
_atom_sites_solution_secondary difmap
_audit_creation_method SHELXL-97
_cell_angle_alpha 90.00
_cell_angle_beta 90.00
_cell_angle_gamma 90.00
_cell_formula_units_Z 18
_cell_length_a 23.5180(10)
_cell_length_b 23.5180(10)
_cell_length_c 5.0263(3)
_cell_measurement_reflns_used 25736
_cell_measurement_temperature 190(2)
_cell_measurement_theta_max 30.85
_cell_measurement_theta_min 1.74
_cell_volume 2780.0(2)
_computing_cell_refinement 'XAREA 1.2 (Stoe 2003)'
_computing_data_collection 'XAREA 1.2 (Stoe 2003)'
_computing_data_reduction 'XAREA 1.2 (Stoe 2003)'
_computing_molecular_graphics 'DIAMOND 3d (Crystal Impact 2005)'
_computing_structure_refinement 'SHELXL-97 (Sheldrick, 1997)'
_diffrn_ambient_temperature 190(2)
_diffrn_detector_area_resol_mean 6.7
_diffrn_measured_fraction_theta_full 0.945
_diffrn_measured_fraction_theta_max 0.945
_diffrn_measurement_device_type 'IPDS-II (Stoe)'
_diffrn_measurement_method omega-scans
_diffrn_radiation_monochromator graphite
_diffrn_radiation_source 'fine-focus sealed tube'
_diffrn_radiation_type MoK\a
_diffrn_radiation_wavelength 0.71073
_diffrn_reflns_av_R_equivalents 0.0776
_diffrn_reflns_av_sigmaI/netI 0.0636
_diffrn_reflns_limit_h_max 32
_diffrn_reflns_limit_h_min -31
_diffrn_reflns_limit_k_max 33
_diffrn_reflns_limit_k_min -33
_diffrn_reflns_limit_l_max 7
_diffrn_reflns_limit_l_min -7
_diffrn_reflns_number 25012
_diffrn_reflns_theta_full 31.21
_diffrn_reflns_theta_max 31.21
_diffrn_reflns_theta_min 1.94
_diffrn_standards_number 0
_exptl_absorpt_coefficient_mu 4.935
_exptl_absorpt_correction_T_max 0.907
_exptl_absorpt_correction_T_min 0.598
_exptl_absorpt_correction_type numerical
_exptl_absorpt_process_details 'WINGX GAUSSIAN'
_exptl_crystal_colour blue
_exptl_crystal_density_diffrn 3.311
_exptl_crystal_density_method 'not measured'
_exptl_crystal_description platelet
_exptl_crystal_F_000 2723
_exptl_crystal_size_max 0.15
_exptl_crystal_size_mid 0.12
_exptl_crystal_size_min 0.02
_refine_diff_density_max 1.496
_refine_diff_density_min -1.196
_refine_ls_abs_structure_details 'Flack H D (1983), Acta Cryst. A39, 876-881, 3772 Friedel pairs'
_refine_ls_abs_structure_Flack 0.00(3)
_refine_ls_extinction_coef 0.0048(4)
_refine_ls_extinction_expression Fc^*^=kFc[1+0.001xFc^2^\l^3^/sin(2\q)]^-1/4^
_refine_ls_extinction_method SHELXL
_refine_ls_goodness_of_fit_ref 1.113
_refine_ls_matrix_type full
_refine_ls_number_parameters 331
_refine_ls_number_reflns 8488
_refine_ls_number_restraints 0
_refine_ls_restrained_S_all 1.113
_refine_ls_R_factor_all 0.1011
_refine_ls_R_factor_gt 0.0758
_refine_ls_shift/su_max 0.231
_refine_ls_shift/su_mean 0.027
_refine_ls_structure_factor_coef Fsqd
_refine_ls_weighting_details 'calc w=1/[\s^2^(Fo^2^)+(0.0870P)^2^+8.8885P] where P=(Fo^2^+2Fc^2^)/3'
_refine_ls_weighting_scheme calc
_refine_ls_wR_factor_gt 0.1751
_refine_ls_wR_factor_ref 0.1948
_reflns_number_gt 6594
_reflns_number_total 8488
_reflns_threshold_expression >2sigma(I)
_cod_data_source_file ck5015.cif
_cod_original_formula_sum 'Ca2 Co0.90 O7 Si2 Zn0.10'
_cod_database_code 2100540

loop_
_symmetry_equiv_pos_as_xyz
'x, y, z'
'y, -x, -z'
'-x, -y, z'
'-y, x, -z'

loop_
_atom_site_type_symbol
_atom_site_label
_atom_site_fract_x
_atom_site_fract_y
_atom_site_fract_z
_atom_site_U_iso_or_equiv
_atom_site_adp_type
_atom_site_calc_flag
_atom_site_refinement_flags
_atom_site_occupancy
Ca Ca1 0.11459(15) 0.39725(16) 0.5275(7) 0.0299(8) Uani d . 1
Ca Ca2 0.11046(13) 0.05725(13) 0.4985(7) 0.0214(6) Uani d . 1
Ca Ca3 0.45227(13) 0.06563(14) 0.4916(7) 0.0281(7) Uani d . 1
Ca Ca4 0.78025(16) 0.06078(16) 0.5128(8) 0.0361(10) Uani d . 1
Ca Ca5 0.43341(9) 0.38085(9) 0.5181(6) 0.0104(4) Uani d . 1
Ca Ca6 -0.22187(11) 0.38985(13) 0.5064(8) 0.0185(6) Uani d . 1
Ca Ca7 0.11870(14) 0.73067(15) 0.5179(7) 0.0256(7) Uani d . 1
Ca Ca8 -0.56018(10) 0.71942(10) 0.4942(7) 0.0125(5) Uani d . 1
Ca Ca9 -0.22220(14) 0.72146(12) 0.5002(7) 0.0202(5) Uani d . 1
Co Co1 0.0000 0.0000 0.0000 0.0293(10) Uani d SP 0.90
Co Co2 0.33662(9) 0.00264(8) -0.0009(5) 0.0194(5) Uani d P 0.90
Co Co3 0.32869(8) 0.33019(7) 0.0039(4) 0.0148(4) Uani d P 0.90
Co Co4 0.16388(8) 0.16851(8) -0.0122(4) 0.0153(4) Uani d P 0.90
Co Co5 0.49935(9) 0.17160(7) -0.0029(6) 0.0180(4) Uani d P 0.90
Co Co6 0.5000 0.5000 0.0000 0.0167(7) Uani d SP 0.90
Zn Zn1 0.0000 0.0000 0.0000 0.0293(10) Uani d SP 0.10
Zn Zn2 0.33662(9) 0.00264(8) -0.0009(5) 0.0194(5) Uani d P 0.10
Zn Zn3 0.32869(8) 0.33019(7) 0.0039(4) 0.0148(4) Uani d P 0.10
Zn Zn4 0.16388(8) 0.16851(8) -0.0122(4) 0.0153(4) Uani d P 0.10
Zn Zn5 0.49935(9) 0.17160(7) -0.0029(6) 0.0180(4) Uani d P 0.10
Zn Zn6 0.5000 0.5000 0.0000 0.0167(7) Uani d SP 0.10
Si Si1 0.04924(16) 0.45692(16) 0.9520(7) 0.0125(6) Uani d . 1
Si Si2 0.04350(18) 0.12221(19) 0.9346(10) 0.0198(9) Uani d . 1
Si Si3 -0.05094(18) 0.21362(18) 0.9588(10) 0.0197(8) Uani d . 1
Si Si4 0.3824(2) 0.1221(2) 0.9321(9) 0.0247(9) Uani d . 1
Si Si5 -0.28617(16) 0.78817(15) 0.9263(7) 0.0126(7) Uani d . 1
Si Si6 0.71235(18) 0.11521(17) 0.9380(9) 0.0166(8) Uani d . 1
Si Si7 0.62263(18) 0.2108(2) 0.9235(9) 0.0183(8) Uani d . 1
Si Si8 0.37917(16) 0.44871(16) 0.9548(10) 0.0148(8) Uani d . 1
Si Si9 0.29357(16) 0.54833(17) 0.9333(9) 0.0152(7) Uani d . 1
O O1 0.0000 0.5000 0.840(4) 0.039(4) Uiso d S 1
O O2 0.0538(4) 0.4600(4) 1.281(2) 0.026(2) Uiso d . 1
O O3 0.0404(6) 0.3934(6) 0.831(3) 0.048(3) Uiso d . 1
O O4 0.1060(4) 0.4775(4) 0.7987(19) 0.0183(17) Uiso d . 1
O O5 0.0028(8) 0.1751(7) 0.830(5) 0.061(5) Uiso d . 1
O O7 0.6639(4) 0.1586(4) 0.8177(19) 0.0206(19) Uiso d . 1
O O8 0.3466(3) 0.5063(3) 0.8342(15) 0.0057(13) Uiso d . 1
O O6 0.3289(4) 0.1600(4) 0.808(2) 0.0172(18) Uiso d . 1
O O24 0.5605(4) 0.1977(4) 0.7641(19) 0.0176(17) Uiso d . 1
O O18 -0.2858(4) 0.7871(4) 1.245(2) 0.0191(18) Uiso d . 1
O O26 0.6217(6) 0.2116(6) 1.230(3) 0.035(3) Uiso d . 1
O O21 0.7124(6) 0.1220(6) 1.263(3) 0.043(3) Uiso d . 1
O O31 0.2919(3) 0.5528(4) 1.2479(18) 0.0118(15) Uiso d . 1
O O27 0.3718(3) 0.4441(3) 1.2632(16) 0.0106(14) Uiso d . 1
O O32 0.3049(4) 0.6065(4) 0.7837(19) 0.0142(16) Uiso d . 1
O O20 -0.3072(4) 0.7323(4) 0.783(2) 0.0175(19) Uiso d . 1
O O15 0.4394(4) 0.1495(4) 0.7704(19) 0.0183(17) Uiso d . 1
O O30 0.2381(3) 0.5199(3) 0.7829(16) 0.0094(14) Uiso d . 1
O O25 0.6484(4) 0.2639(4) 0.776(2) 0.0196(18) Uiso d . 1
O O13 -0.0516(5) 0.2120(5) 1.266(3) 0.029(2) Uiso d . 1
O O19 -0.2263(4) 0.8076(4) 0.7643(18) 0.0166(16) Uiso d . 1
O O11 0.0457(4) 0.1216(4) 1.253(2) 0.0178(19) Uiso d . 1
O O17 0.3885(4) 0.1275(4) 1.2468(19) 0.0225(19) Uiso d . 1
O O12 -0.1035(4) 0.1849(4) 0.783(2) 0.0194(17) Uiso d . 1
O O29 0.3476(4) 0.3964(4) 0.7892(18) 0.0138(16) Uiso d . 1
O O10 0.1017(4) 0.1401(4) 0.764(2) 0.0208(18) Uiso d . 1
O O28 0.4425(3) 0.4521(3) 0.8280(15) 0.0089(13) Uiso d . 1
O O16 0.3782(4) 0.0609(4) 0.8098(19) 0.0238(18) Uiso d . 1
O O22 0.7675(5) 0.1446(5) 0.787(3) 0.036(3) Uiso d . 1
O O9 0.0197(5) 0.0692(6) 0.784(3) 0.039(3) Uiso d . 1
O O23 0.7099(5) 0.0546(5) 0.831(2) 0.034(2) Uiso d . 1
O O14 -0.0434(5) 0.2765(5) 0.813(2) 0.033(2) Uiso d . 1

loop_
_atom_site_aniso_label
_atom_site_aniso_U_11
_atom_site_aniso_U_22
_atom_site_aniso_U_33
_atom_site_aniso_U_12
_atom_site_aniso_U_13
_atom_site_aniso_U_23
Ca1 0.0338(16) 0.0397(17) 0.0162(11) 0.0192(13) 0.0045(12) 0.0007(12)
Ca2 0.0240(13) 0.0218(12) 0.0183(14) 0.0068(10) -0.0011(11) -0.0035(11)
Ca3 0.0233(13) 0.0313(14) 0.0298(14) 0.0099(11) 0.0084(12) 0.0163(13)
Ca4 0.0356(16) 0.046(2) 0.0267(18) 0.0194(14) 0.0082(14) 0.0170(15)
Ca5 0.0086(8) 0.0029(8) 0.0198(11) -0.0051(6) 0.0049(9) -0.0011(8)
Ca6 0.0091(10) 0.0189(11) 0.0277(16) -0.0006(8) 0.0058(10) 0.0053(12)
Ca7 0.0216(12) 0.0378(16) 0.0174(13) 0.0080(10) -0.0066(11) -0.0090(12)
Ca8 0.0093(9) 0.0095(9) 0.0187(12) -0.0066(7) -0.0016(10) -0.0008(9)
Ca9 0.0231(12) 0.0147(11) 0.0226(13) 0.0073(8) 0.0047(12) -0.0026(12)
Co1 0.0416(16) 0.0416(16) 0.0047(16) 0.000 0.000 0.000
Co2 0.0258(9) 0.0085(7) 0.0237(11) 0.0021(5) -0.0010(9) -0.0015(7)
Co3 0.0131(7) 0.0123(7) 0.0190(10) -0.0011(5) -0.0028(7) 0.0005(7)
Co4 0.0164(8) 0.0136(8) 0.0160(9) -0.0008(5) -0.0021(7) 0.0017(7)
Co5 0.0180(8) 0.0053(6) 0.0306(12) 0.0026(5) 0.0080(8) 0.0022(8)
Co6 0.0150(9) 0.0150(9) 0.0202(19) 0.000 0.000 0.000
Zn1 0.0416(16) 0.0416(16) 0.0047(16) 0.000 0.000 0.000
Zn2 0.0258(9) 0.0085(7) 0.0237(11) 0.0021(5) -0.0010(9) -0.0015(7)
Zn3 0.0131(7) 0.0123(7) 0.0190(10) -0.0011(5) -0.0028(7) 0.0005(7)
Zn4 0.0164(8) 0.0136(8) 0.0160(9) -0.0008(5) -0.0021(7) 0.0017(7)
Zn5 0.0180(8) 0.0053(6) 0.0306(12) 0.0026(5) 0.0080(8) 0.0022(8)
Zn6 0.0150(9) 0.0150(9) 0.0202(19) 0.000 0.000 0.000
Si1 0.0121(14) 0.0123(14) 0.0130(13) -0.0007(11) -0.0018(12) -0.0053(12)
Si2 0.0140(17) 0.0242(19) 0.021(2) 0.0042(15) -0.0059(14) -0.0047(15)
Si3 0.0201(17) 0.0195(16) 0.019(2) 0.0029(13) 0.0056(15) 0.0039(15)
Si4 0.0224(19) 0.022(2) 0.030(2) 0.0065(15) 0.0051(17) -0.0019(18)
Si5 0.0112(14) 0.0052(13) 0.0214(16) -0.0040(10) 0.0012(13) 0.0020(12)
Si6 0.0168(17) 0.0157(16) 0.0173(18) 0.0010(13) 0.0025(14) 0.0051(13)
Si7 0.0167(17) 0.0227(19) 0.0154(19) 0.0012(14) 0.0002(14) -0.0016(14)
Si8 0.0107(14) 0.0120(14) 0.022(2) 0.0015(11) -0.0006(13) 0.0001(13)
Si9 0.0092(14) 0.0148(15) 0.0215(19) -0.0021(11) 0.0002(12) 0.0028(13)

loop_
_atom_type_symbol
_atom_type_description
_atom_type_scat_dispersion_real
_atom_type_scat_dispersion_imag
_atom_type_scat_source
Ca Ca 0.2262 0.3064 'International Tables Vol C Tables 4.2.6.8 and 6.1.1.4'
Co Co 0.3494 0.9721 'International Tables Vol C Tables 4.2.6.8 and 6.1.1.4'
O O 0.0106 0.0060 'International Tables Vol C Tables 4.2.6.8 and 6.1.1.4'
Si Si 0.0817 0.0704 'International Tables Vol C Tables 4.2.6.8 and 6.1.1.4'
Zn Zn 0.2839 1.4301 'International Tables Vol C Tables 4.2.6.8 and 6.1.1.4'

loop_
_geom_angle_atom_site_label_1
_geom_angle_atom_site_label_2
_geom_angle_atom_site_label_3
_geom_angle_site_symmetry_1
_geom_angle_site_symmetry_3
_geom_angle
O3 Ca1 O4 . . 65.4(4)
O3 Ca1 O2 . 1_554 85.2(4)
O4 Ca1 O2 . 1_554 75.7(3)
O3 Ca1 O7 . 2_566 138.7(4)
O4 Ca1 O7 . 2_566 155.9(4)
O2 Ca1 O7 1_554 2_566 104.1(3)
O3 Ca1 O26 . 2_567 109.9(5)
O4 Ca1 O26 . 2_567 86.6(4)
O2 Ca1 O26 1_554 2_567 149.5(4)
O7 Ca1 O26 2_566 2_567 82.2(4)
O3 Ca1 O24 . 2_566 159.7(4)
O4 Ca1 O24 . 2_566 94.8(4)
O2 Ca1 O24 1_554 2_566 85.6(3)
O7 Ca1 O24 2_566 2_566 61.4(3)
O26 Ca1 O24 2_567 2_566 71.2(4)
O3 Ca1 O21 . 2_567 76.3(5)
O4 Ca1 O21 . 2_567 122.1(4)
O2 Ca1 O21 1_554 2_567 143.2(4)
O7 Ca1 O21 2_566 2_567 72.7(4)
O26 Ca1 O21 2_567 2_567 67.3(4)
O24 Ca1 O21 2_566 2_567 120.7(4)
O3 Ca1 Si1 . . 32.8(3)
O4 Ca1 Si1 . . 32.6(2)
O2 Ca1 Si1 1_554 . 76.9(3)
O7 Ca1 Si1 2_566 . 171.5(3)
O26 Ca1 Si1 2_567 . 101.3(3)
O24 Ca1 Si1 2_566 . 127.1(3)
O21 Ca1 Si1 2_567 . 101.4(3)
O10 Ca2 O11 . 1_554 74.0(3)
O10 Ca2 O9 . 2_556 151.9(4)
O11 Ca2 O9 1_554 2_556 85.5(4)
O10 Ca2 O12 . 2_556 91.3(4)
O11 Ca2 O12 1_554 2_556 83.3(3)
O9 Ca2 O12 2_556 2_556 105.4(4)
O10 Ca2 O9 . . 61.7(4)
O11 Ca2 O9 1_554 . 72.7(4)
O9 Ca2 O9 2_556 . 94.2(6)
O12 Ca2 O9 2_556 . 147.6(4)
O10 Ca2 O5 . 2_556 147.0(4)
O11 Ca2 O5 1_554 2_556 111.6(6)
O9 Ca2 O5 2_556 2_556 58.9(5)
O12 Ca2 O5 2_556 2_556 58.5(4)
O9 Ca2 O5 . 2_556 151.2(5)
O10 Ca2 O13 . 2_557 82.5(4)
O11 Ca2 O13 1_554 2_557 143.3(3)
O9 Ca2 O13 2_556 2_557 124.4(4)
O12 Ca2 O13 2_556 2_557 69.3(3)
O9 Ca2 O13 . 2_557 119.8(4)
O5 Ca2 O13 2_556 2_557 74.7(5)
O10 Ca2 O11 . 2_557 118.6(4)
O11 Ca2 O11 1_554 2_557 145.8(4)
O9 Ca2 O11 2_556 2_557 69.8(4)
O12 Ca2 O11 2_556 2_557 125.1(3)
O9 Ca2 O11 . 2_557 85.5(4)
O5 Ca2 O11 2_556 2_557 76.0(5)
O13 Ca2 O11 2_557 2_557 70.6(4)
O16 Ca3 O2 . 4_657 108.0(4)
O16 Ca3 O4 . 4_656 159.3(4)
O2 Ca3 O4 4_657 4_656 75.0(3)
O16 Ca3 O17 . 1_554 85.2(3)
O2 Ca3 O17 4_657 1_554 148.4(4)
O4 Ca3 O17 4_656 1_554 83.1(3)
O16 Ca3 O15 . . 63.8(3)
O2 Ca3 O15 4_657 . 85.7(3)
O4 Ca3 O15 4_656 . 96.6(4)
O17 Ca3 O15 1_554 . 74.3(3)
O16 Ca3 O1 . 2_556 137.9(3)
O2 Ca3 O1 4_657 2_556 82.0(4)
O4 Ca3 O1 4_656 2_556 62.4(3)
O17 Ca3 O1 1_554 2_556 107.8(4)
O15 Ca3 O1 . 2_556 157.8(3)
O16 Ca3 O2 . 2_557 75.3(3)
O2 Ca3 O2 4_657 2_557 70.1(4)
O4 Ca3 O2 4_656 2_557 123.6(3)
O17 Ca3 O2 1_554 2_557 141.5(3)
O15 Ca3 O2 . 2_557 122.6(3)
O1 Ca3 O2 2_556 2_557 70.0(3)
O16 Ca3 Si4 . . 30.3(2)
O2 Ca3 Si4 4_657 . 99.7(3)
O4 Ca3 Si4 4_656 . 129.6(3)
O17 Ca3 Si4 1_554 . 77.0(3)
O15 Ca3 Si4 . . 33.6(2)
O1 Ca3 Si4 2_556 . 168.0(2)
O2 Ca3 Si4 2_557 . 99.3(2)
O23 Ca4 O22 . . 64.4(4)
O23 Ca4 O5 . 4_656 139.9(5)
O22 Ca4 O5 . 4_656 155.6(5)
O23 Ca4 O21 . 1_554 85.8(5)
O22 Ca4 O21 . 1_554 74.7(5)
O5 Ca4 O21 4_656 1_554 104.1(6)
O23 Ca4 O10 . 4_656 159.9(4)
O22 Ca4 O10 . 4_656 95.5(4)
O5 Ca4 O10 4_656 4_656 60.2(5)
O21 Ca4 O10 1_554 4_656 88.7(4)
O23 Ca4 O11 . 4_657 108.2(4)
O22 Ca4 O11 . 4_657 87.9(4)
O5 Ca4 O11 4_656 4_657 82.0(5)
O21 Ca4 O11 1_554 4_657 150.6(4)
O10 Ca4 O11 4_656 4_657 69.2(3)
O23 Ca4 O13 . 4_657 73.7(4)
O22 Ca4 O13 . 4_657 122.4(4)
O5 Ca4 O13 4_656 4_657 74.4(6)
O21 Ca4 O13 1_554 4_657 140.2(5)
O10 Ca4 O13 4_656 4_657 121.1(4)
O11 Ca4 O13 4_657 4_657 69.2(4)
O23 Ca4 Si6 . . 30.6(3)
O22 Ca4 Si6 . . 34.0(3)
O5 Ca4 Si6 4_656 . 170.4(4)
O21 Ca4 Si6 1_554 . 76.6(4)
O10 Ca4 Si6 4_656 . 129.4(3)
O11 Ca4 Si6 4_657 . 102.1(3)
O13 Ca4 Si6 4_657 . 98.8(3)
O28 Ca5 O8 . 4_656 133.4(3)
O28 Ca5 O31 . 4_657 106.7(3)
O8 Ca5 O31 4_656 4_657 89.4(3)
O28 Ca5 O27 . 1_554 88.1(3)
O8 Ca5 O27 4_656 1_554 99.6(3)
O31 Ca5 O27 4_657 1_554 149.5(3)
O28 Ca5 O29 . . 66.0(3)
O8 Ca5 O29 4_656 . 160.0(3)
O31 Ca5 O29 4_657 . 88.2(3)
O27 Ca5 O29 1_554 . 73.4(3)
O28 Ca5 O32 . 4_656 163.3(3)
O8 Ca5 O32 4_656 4_656 62.6(3)
O31 Ca5 O32 4_657 4_656 74.4(3)
O27 Ca5 O32 1_554 4_656 84.0(3)
O29 Ca5 O32 . 4_656 97.6(3)
O28 Ca5 Si8 . . 32.4(2)
O8 Ca5 Si8 4_656 . 165.24(19)
O31 Ca5 Si8 4_657 . 99.3(2)
O27 Ca5 Si8 1_554 . 78.9(2)
O29 Ca5 Si8 . . 33.6(2)
O32 Ca5 Si8 4_656 . 131.2(2)
O28 Ca5 O27 . 4_657 73.9(3)
O8 Ca5 O27 4_656 4_657 71.9(2)
O31 Ca5 O27 4_657 4_657 69.1(3)
O27 Ca5 O27 1_554 4_657 141.4(3)
O29 Ca5 O27 . 4_657 125.3(3)
O32 Ca5 O27 4_656 4_657 120.8(3)
Si8 Ca5 O27 . 4_657 99.94(18)
O32 Ca6 O15 3_565 4_556 149.8(3)
O32 Ca6 O31 3_565 3_564 75.3(3)
O15 Ca6 O31 4_556 3_564 84.7(3)
O32 Ca6 O17 3_565 4_557 115.3(4)
O15 Ca6 O17 4_556 4_557 71.4(3)
O31 Ca6 O17 3_564 4_557 146.8(3)
O32 Ca6 O30 3_565 3_565 62.3(3)
O15 Ca6 O30 4_556 3_565 91.0(3)
O31 Ca6 O30 3_564 3_565 74.7(3)
O17 Ca6 O30 4_557 3_565 82.8(3)
O32 Ca6 O6 3_565 4_556 146.5(3)
O15 Ca6 O6 4_556 4_556 62.1(3)
O31 Ca6 O6 3_564 4_556 110.7(3)
O17 Ca6 O6 4_557 4_556 78.4(3)
O30 Ca6 O6 3_565 4_556 151.0(3)
O32 Ca6 O20 3_565 2_456 90.8(3)
O15 Ca6 O20 4_556 2_456 108.3(3)
O31 Ca6 O20 3_564 2_456 80.9(3)
O17 Ca6 O20 4_557 2_456 127.8(3)
O30 Ca6 O20 3_565 2_456 147.3(3)
O6 Ca6 O20 4_556 2_456 59.2(3)
O32 Ca6 O18 3_565 2_457 80.3(3)
O15 Ca6 O18 4_556 2_457 128.1(3)
O31 Ca6 O18 3_564 2_457 140.1(3)
O17 Ca6 O18 4_557 2_457 72.6(3)
O30 Ca6 O18 3_565 2_457 120.1(3)
O6 Ca6 O18 4_556 2_457 75.0(3)
O20 Ca6 O18 2_456 2_457 68.3(3)
O14 Ca7 O6 3_565 2_566 135.6(4)
O14 Ca7 O12 3_565 3_565 66.0(4)
O6 Ca7 O12 2_566 3_565 158.4(3)
O14 Ca7 O13 3_565 3_564 83.0(4)
O6 Ca7 O13 2_566 3_564 103.5(4)
O12 Ca7 O13 3_565 3_564 74.7(4)
O14 Ca7 O19 3_565 4_666 159.8(4)
O6 Ca7 O19 2_566 4_666 63.6(3)
O12 Ca7 O19 3_565 4_666 94.9(3)
O13 Ca7 O19 3_564 4_666 85.9(4)
O14 Ca7 O18 3_565 4_667 110.8(4)
O6 Ca7 O18 2_566 4_667 82.9(3)
O12 Ca7 O18 3_565 4_667 89.8(3)
O13 Ca7 O18 3_564 4_667 153.3(4)
O19 Ca7 O18 4_666 4_667 73.6(3)
O14 Ca7 Si3 3_565 3_565 32.9(3)
O6 Ca7 Si3 2_566 3_565 168.4(3)
O12 Ca7 Si3 3_565 3_565 33.2(2)
O13 Ca7 Si3 3_564 3_565 78.5(3)
O19 Ca7 Si3 4_666 3_565 128.0(2)
O18 Ca7 Si3 4_667 3_565 100.5(3)
O14 Ca7 O17 3_565 2_567 74.8(4)
O6 Ca7 O17 2_566 2_567 72.3(3)
O12 Ca7 O17 3_565 2_567 123.4(3)
O13 Ca7 O17 3_564 2_567 139.1(4)
O19 Ca7 O17 4_666 2_567 123.7(3)
O18 Ca7 O17 4_667 2_567 67.6(3)
Si3 Ca7 O17 3_565 2_567 98.6(2)
O29 Ca8 O24 2_466 3_565 153.2(3)
O29 Ca8 O27 2_466 2_467 74.7(3)
O24 Ca8 O27 3_565 2_467 115.5(3)
O29 Ca8 O26 2_466 3_564 82.2(4)
O24 Ca8 O26 3_565 3_564 76.9(4)
O27 Ca8 O26 2_467 3_564 146.5(4)
O29 Ca8 O25 2_466 3_565 95.0(3)
O24 Ca8 O25 3_565 3_565 63.4(3)
O27 Ca8 O25 2_467 3_565 83.8(3)
O26 Ca8 O25 3_564 3_565 74.3(4)
O29 Ca8 O30 2_466 2_466 104.6(3)
O24 Ca8 O30 3_565 2_466 89.6(3)
O27 Ca8 O30 2_467 2_466 125.5(3)
O26 Ca8 O30 3_564 2_466 83.4(4)
O25 Ca8 O30 3_565 2_466 148.0(3)
O29 Ca8 O8 2_466 2_466 60.4(3)
O24 Ca8 O8 3_565 2_466 143.8(3)
O27 Ca8 O8 2_467 2_466 77.5(3)
O26 Ca8 O8 3_564 2_466 111.7(4)
O25 Ca8 O8 3_565 2_466 152.2(3)
O30 Ca8 O8 2_466 2_466 58.3(2)
O29 Ca8 O31 2_466 2_467 126.3(3)
O24 Ca8 O31 3_565 2_467 80.0(3)
O27 Ca8 O31 2_467 2_467 70.7(2)
O26 Ca8 O31 3_564 2_467 142.5(4)
O25 Ca8 O31 3_565 2_467 120.0(3)
O30 Ca8 O31 2_466 2_467 67.2(3)
O8 Ca8 O31 2_466 2_467 72.7(2)
O25 Ca9 O19 4_556 . 153.2(4)
O25 Ca9 O20 4_556 . 94.4(4)
O19 Ca9 O20 . . 64.3(3)
O25 Ca9 O18 4_556 1_554 84.3(4)
O19 Ca9 O18 . 1_554 75.0(3)
O20 Ca9 O18 . 1_554 75.3(3)
O25 Ca9 O22 4_556 4_556 105.4(4)
O19 Ca9 O22 . 4_556 89.0(4)
O20 Ca9 O22 . 4_556 149.0(4)
O18 Ca9 O22 1_554 4_556 83.0(4)
O25 Ca9 O7 4_556 4_556 60.4(3)
O19 Ca9 O7 . 4_556 143.4(3)
O20 Ca9 O7 . 4_556 152.1(3)
O18 Ca9 O7 1_554 4_556 110.8(3)
O22 Ca9 O7 4_556 4_556 57.3(4)
O25 Ca9 O21 4_556 4_557 124.2(4)
O19 Ca9 O21 . 4_557 81.7(4)
O20 Ca9 O21 . 4_557 118.0(4)
O18 Ca9 O21 1_554 4_557 144.2(5)
O22 Ca9 O21 4_556 4_557 69.7(4)
O7 Ca9 O21 4_556 4_557 73.7(4)
O25 Ca9 O26 4_556 4_557 73.2(4)
O19 Ca9 O26 . 4_557 116.8(4)
O20 Ca9 O26 . 4_557 82.9(4)
O18 Ca9 O26 1_554 4_557 147.3(5)
O22 Ca9 O26 4_556 4_557 125.4(4)
O7 Ca9 O26 4_556 4_557 78.6(4)
O21 Ca9 O26 4_557 4_557 68.0(4)
O9 Co1 O9 3_554 2_556 107.0(4)
O9 Co1 O9 3_554 1_554 114.6(8)
O9 Co1 O9 2_556 1_554 107.0(4)
O9 Co1 O9 3_554 4_556 107.0(4)
O9 Co1 O9 2_556 4_556 114.6(8)
O9 Co1 O9 1_554 4_556 107.0(4)
O3 Co2 O23 2_556 3_654 103.0(5)
O3 Co2 O16 2_556 1_554 104.2(5)
O23 Co2 O16 3_654 1_554 124.5(5)
O3 Co2 O14 2_556 2_556 124.0(6)
O23 Co2 O14 3_654 2_556 98.3(5)
O16 Co2 O14 1_554 2_556 104.9(4)
O20 Co3 O29 3_564 1_554 110.7(4)
O20 Co3 O25 3_564 2_566 108.8(4)
O29 Co3 O25 1_554 2_566 106.6(4)
O20 Co3 O32 3_564 4_656 106.8(4)
O29 Co3 O32 1_554 4_656 111.6(4)
O25 Co3 O32 2_566 4_656 112.3(4)
O19 Co4 O22 3_564 2_566 107.0(4)
O19 Co4 O10 3_564 1_554 109.5(4)
O22 Co4 O10 2_566 1_554 115.1(5)
O19 Co4 O12 3_564 2_556 111.9(4)
O22 Co4 O12 2_566 2_556 108.6(5)
O10 Co4 O12 1_554 2_556 104.8(4)
O15 Co5 O4 1_554 4_656 108.2(4)
O15 Co5 O24 1_554 1_554 105.9(4)
O4 Co5 O24 4_656 1_554 111.3(4)
O15 Co5 O30 1_554 4_656 112.7(3)
O4 Co5 O30 4_656 4_656 113.6(4)
O24 Co5 O30 1_554 4_656 104.8(4)
O28 Co6 O28 1_554 3_664 127.7(4)
O28 Co6 O28 1_554 2_566 101.20(17)
O28 Co6 O28 3_664 2_566 101.20(17)
O28 Co6 O28 1_554 4_656 101.20(17)
O28 Co6 O28 3_664 4_656 101.20(17)
O28 Co6 O28 2_566 4_656 127.7(4)
O4 Si1 O3 . . 101.7(6)
O4 Si1 O1 . . 103.6(6)
O3 Si1 O1 . . 110.5(6)
O4 Si1 O2 . . 114.1(6)
O3 Si1 O2 . . 114.8(6)
O1 Si1 O2 . . 111.3(7)
O9 Si2 O11 . . 119.3(7)
O9 Si2 O5 . . 103.8(9)
O11 Si2 O5 . . 110.1(9)
O9 Si2 O10 . . 104.2(7)
O11 Si2 O10 . . 119.3(5)
O5 Si2 O10 . . 97.0(8)
O13 Si3 O14 . . 117.7(7)
O13 Si3 O12 . . 120.9(6)
O14 Si3 O12 . . 102.0(6)
O13 Si3 O5 . . 112.3(9)
O14 Si3 O5 . . 103.2(9)
O12 Si3 O5 . . 97.7(8)
O16 Si4 O17 . . 118.0(6)
O16 Si4 O6 . . 107.2(6)
O17 Si4 O6 . . 113.4(6)
O16 Si4 O15 . . 102.2(5)
O17 Si4 O15 . . 112.0(6)
O6 Si4 O15 . . 102.4(5)
O20 Si5 O18 . . 116.4(6)
O20 Si5 O6 . 3_565 104.7(5)
O18 Si5 O6 . 3_565 111.5(5)
O20 Si5 O19 . . 105.5(5)
O18 Si5 O19 . . 118.8(6)
O6 Si5 O19 3_565 . 97.5(5)
O23 Si6 O21 . . 116.2(7)
O23 Si6 O7 . . 115.1(6)
O21 Si6 O7 . . 107.9(7)
O23 Si6 O22 . . 105.0(6)
O21 Si6 O22 . . 114.6(7)
O7 Si6 O22 . . 96.6(6)
O26 Si7 O25 . . 117.8(7)
O26 Si7 O7 . . 109.8(7)
O25 Si7 O7 . . 102.3(5)
O26 Si7 O24 . . 117.5(7)
O25 Si7 O24 . . 104.7(5)
O7 Si7 O24 . . 102.7(5)
O27 Si8 O28 . . 119.6(5)
O27 Si8 O29 . . 113.3(5)
O28 Si8 O29 . . 104.5(5)
O27 Si8 O8 . . 111.5(5)
O28 Si8 O8 . . 103.8(4)
O29 Si8 O8 . . 102.3(5)
O32 Si9 O31 . . 114.9(5)
O32 Si9 O30 . . 105.4(5)
O31 Si9 O30 . . 117.7(5)
O32 Si9 O8 . . 104.2(5)
O31 Si9 O8 . . 110.8(5)
O30 Si9 O8 . . 102.4(5)
Si1 O1 Si1 3_565 . 139.7(12)
Si1 O1 Ca3 3_565 4_556 94.0(3)
Si1 O1 Ca3 . 4_556 112.5(4)
Si1 O1 Ca3 3_565 2_566 112.5(4)
Si1 O1 Ca3 . 2_566 94.0(3)
Ca3 O1 Ca3 4_556 2_566 97.8(6)
Si1 O2 Ca3 . 2_567 121.7(6)
Si1 O2 Ca1 . 1_556 121.8(5)
Ca3 O2 Ca1 2_567 1_556 102.5(4)
Si1 O2 Ca3 . 4_557 108.2(5)
Ca3 O2 Ca3 2_567 4_557 88.8(3)
Ca1 O2 Ca3 1_556 4_557 108.6(4)
Si1 O3 Zn2 . 4_556 123.5(8)
Si1 O3 Co2 . 4_556 123.5(8)
Zn2 O3 Co2 4_556 4_556 0.00(13)
Si1 O3 Ca1 . . 96.5(6)
Zn2 O3 Ca1 4_556 . 137.0(7)
Co2 O3 Ca1 4_556 . 137.0(7)
Si1 O4 Zn5 . 2_566 119.4(6)
Si1 O4 Co5 . 2_566 119.4(6)
Zn5 O4 Co5 2_566 2_566 0.00(19)
Si1 O4 Ca1 . . 96.1(4)
Zn5 O4 Ca1 2_566 . 118.0(4)
Co5 O4 Ca1 2_566 . 118.0(4)
Si1 O4 Ca3 . 2_566 99.7(5)
Zn5 O4 Ca3 2_566 2_566 116.5(4)
Co5 O4 Ca3 2_566 2_566 116.5(4)
Ca1 O4 Ca3 . 2_566 103.6(4)
Si2 O5 Si3 . . 135.6(15)
Si2 O5 Ca4 . 2_566 103.0(9)
Si3 O5 Ca4 . 2_566 117.4(9)
Si2 O5 Ca2 . 4_556 94.3(8)
Si3 O5 Ca2 . 4_556 98.5(8)
Ca4 O5 Ca2 2_566 4_556 96.1(8)
Si6 O7 Si7 . . 138.5(7)
Si6 O7 Ca1 . 4_656 113.6(5)
Si7 O7 Ca1 . 4_656 101.2(5)
Si6 O7 Ca9 . 2_556 103.0(4)
Si7 O7 Ca9 . 2_556 94.4(4)
Ca1 O7 Ca9 4_656 2_556 96.5(4)
Si8 O8 Si9 . . 135.7(5)
Si8 O8 Ca5 . 2_566 126.3(4)
Si9 O8 Ca5 . 2_566 96.9(3)
Si8 O8 Ca8 . 4_666 90.9(3)
Si9 O8 Ca8 . 4_666 95.4(3)
Ca5 O8 Ca8 2_566 4_666 94.7(3)
Si4 O6 Si5 . 3_565 134.8(7)
Si4 O6 Ca7 . 4_656 119.3(5)
Si5 O6 Ca7 3_565 4_656 100.8(4)
Si4 O6 Ca6 . 2_556 96.4(5)
Si5 O6 Ca6 3_565 2_556 98.0(4)
Ca7 O6 Ca6 4_656 2_556 97.9(4)
Si7 O24 Zn5 . 1_556 114.1(5)
Si7 O24 Co5 . 1_556 114.1(5)
Zn5 O24 Co5 1_556 1_556 0.00(13)
Si7 O24 Ca8 . 3_565 97.1(4)
Zn5 O24 Ca8 1_556 3_565 126.7(4)
Co5 O24 Ca8 1_556 3_565 126.7(4)
Si7 O24 Ca1 . 4_656 94.2(4)
Zn5 O24 Ca1 1_556 4_656 112.2(4)
Co5 O24 Ca1 1_556 4_656 112.2(4)
Ca8 O24 Ca1 3_565 4_656 107.0(4)
Si5 O18 Ca9 . 1_556 121.6(5)
Si5 O18 Ca7 . 2_467 117.0(5)
Ca9 O18 Ca7 1_556 2_467 101.9(4)
Si5 O18 Ca6 . 4_567 116.7(6)
Ca9 O18 Ca6 1_556 4_567 104.6(4)
Ca7 O18 Ca6 2_467 4_567 89.4(3)
Si7 O26 Ca8 . 3_566 122.5(8)
Si7 O26 Ca1 . 4_657 117.2(7)
Ca8 O26 Ca1 3_566 4_657 102.5(5)
Si7 O26 Ca9 . 2_557 119.1(7)
Ca8 O26 Ca9 3_566 2_557 99.9(5)
Ca1 O26 Ca9 4_657 2_557 89.7(5)
Si6 O21 Ca4 . 1_556 116.5(8)
Si6 O21 Ca9 . 2_557 122.3(8)
Ca4 O21 Ca9 1_556 2_557 103.7(6)
Si6 O21 Ca1 . 4_657 111.6(7)
Ca4 O21 Ca1 1_556 4_657 111.4(6)
Ca9 O21 Ca1 2_557 4_657 87.7(5)
Si9 O31 Ca5 . 2_567 118.2(5)
Si9 O31 Ca6 . 3_566 124.8(5)
Ca5 O31 Ca6 2_567 3_566 104.2(3)
Si9 O31 Ca8 . 4_667 112.2(4)
Ca5 O31 Ca8 2_567 4_667 89.2(3)
Ca6 O31 Ca8 3_566 4_667 101.4(3)
Si8 O27 Ca5 . 1_556 119.8(4)
Si8 O27 Ca8 . 4_667 126.0(5)
Ca5 O27 Ca8 1_556 4_667 103.4(3)
Si8 O27 Ca5 . 2_567 106.3(4)
Ca5 O27 Ca5 1_556 2_567 109.9(3)
Ca8 O27 Ca5 4_667 2_567 85.5(2)
Si9 O32 Zn3 . 2_566 117.7(6)
Si9 O32 Co3 . 2_566 117.7(6)
Zn3 O32 Co3 2_566 2_566 0.00(12)
Si9 O32 Ca6 . 3_565 99.8(5)
Zn3 O32 Ca6 2_566 3_565 122.5(4)
Co3 O32 Ca6 2_566 3_565 122.5(4)
Si9 O32 Ca5 . 2_566 94.8(4)
Zn3 O32 Ca5 2_566 2_566 113.7(4)
Co3 O32 Ca5 2_566 2_566 113.7(4)
Ca6 O32 Ca5 3_565 2_566 103.9(4)
Si5 O20 Zn3 . 3_566 117.3(6)
Si5 O20 Co3 . 3_566 117.3(6)
Zn3 O20 Co3 3_566 3_566 0.00(13)
Si5 O20 Ca9 . . 95.4(5)
Zn3 O20 Ca9 3_566 . 118.0(4)
Co3 O20 Ca9 3_566 . 118.0(4)
Si5 O20 Ca6 . 4_566 98.1(4)
Zn3 O20 Ca6 3_566 4_566 115.9(4)
Co3 O20 Ca6 3_566 4_566 115.9(4)
Ca9 O20 Ca6 . 4_566 108.6(4)
Si4 O15 Zn5 . 1_556 113.9(6)
Si4 O15 Co5 . 1_556 113.9(6)
Zn5 O15 Co5 1_556 1_556 0.0(2)
Si4 O15 Ca3 . . 93.8(4)
Zn5 O15 Ca3 1_556 . 118.5(4)
Co5 O15 Ca3 1_556 . 118.5(4)
Si4 O15 Ca6 . 2_556 99.1(4)
Zn5 O15 Ca6 1_556 2_556 120.0(4)
Co5 O15 Ca6 1_556 2_556 120.0(4)
Ca3 O15 Ca6 . 2_556 106.9(4)
Si9 O30 Zn5 . 2_566 117.7(5)
Si9 O30 Co5 . 2_566 117.7(5)
Zn5 O30 Co5 2_566 2_566 0.00(12)
Si9 O30 Ca8 . 4_666 103.9(4)
Zn5 O30 Ca8 2_566 4_666 116.7(3)
Co5 O30 Ca8 2_566 4_666 116.7(3)
Si9 O30 Ca6 . 3_565 91.7(4)
Zn5 O30 Ca6 2_566 3_565 112.1(3)
Co5 O30 Ca6 2_566 3_565 112.1(3)
Ca8 O30 Ca6 4_666 3_565 112.0(3)
Si7 O25 Zn3 . 4_656 117.0(6)
Si7 O25 Co3 . 4_656 117.0(6)
Zn3 O25 Co3 4_656 4_656 0.00(12)
Si7 O25 Ca9 . 2_556 102.8(5)
Zn3 O25 Ca9 4_656 2_556 117.3(4)
Co3 O25 Ca9 4_656 2_556 117.3(4)
Si7 O25 Ca8 . 3_565 94.0(5)
Zn3 O25 Ca8 4_656 3_565 114.0(4)
Co3 O25 Ca8 4_656 3_565 114.0(4)
Ca9 O25 Ca8 2_556 3_565 108.7(4)
Si3 O13 Ca7 . 3_566 121.0(7)
Si3 O13 Ca2 . 4_557 117.8(6)
Ca7 O13 Ca2 3_566 4_557 103.5(4)
Si3 O13 Ca4 . 2_567 112.1(6)
Ca7 O13 Ca4 3_566 2_567 111.1(5)
Ca2 O13 Ca4 4_557 2_567 86.0(4)
Si5 O19 Zn4 . 3_566 115.6(5)
Si5 O19 Co4 . 3_566 115.6(5)
Zn4 O19 Co4 3_566 3_566 0.00(14)
Si5 O19 Ca9 . . 94.1(4)
Zn4 O19 Ca9 3_566 . 122.1(4)
Co4 O19 Ca9 3_566 . 122.1(4)
Si5 O19 Ca7 . 2_466 97.2(4)
Zn4 O19 Ca7 3_566 2_466 116.3(4)
Co4 O19 Ca7 3_566 2_466 116.3(4)
Ca9 O19 Ca7 . 2_466 106.8(4)
Si2 O11 Ca2 . 1_556 121.5(6)
Si2 O11 Ca4 . 2_567 116.5(5)
Ca2 O11 Ca4 1_556 2_567 103.4(4)
Si2 O11 Ca2 . 4_557 115.4(5)
Ca2 O11 Ca2 1_556 4_557 105.0(4)
Ca4 O11 Ca2 2_567 4_557 90.0(3)
Si4 O17 Ca3 . 1_556 120.7(5)
Si4 O17 Ca6 . 2_557 123.8(5)
Ca3 O17 Ca6 1_556 2_557 105.6(4)
Si4 O17 Ca7 . 4_657 107.3(5)
Ca3 O17 Ca7 1_556 4_657 109.3(4)
Ca6 O17 Ca7 2_557 4_657 83.2(3)
Si3 O12 Zn4 . 4_556 111.6(6)
Si3 O12 Co4 . 4_556 111.6(6)
Zn4 O12 Co4 4_556 4_556 0.00(14)
Si3 O12 Ca7 . 3_565 94.0(4)
Zn4 O12 Ca7 4_556 3_565 114.3(4)
Co4 O12 Ca7 4_556 3_565 114.3(4)
Si3 O12 Ca2 . 4_556 105.2(5)
Zn4 O12 Ca2 4_556 4_556 119.4(4)
Co4 O12 Ca2 4_556 4_556 119.4(4)
Ca7 O12 Ca2 3_565 4_556 109.1(4)
Si8 O29 Zn3 . 1_556 114.6(5)
Si8 O29 Co3 . 1_556 114.6(5)
Zn3 O29 Co3 1_556 1_556 0.00(13)
Si8 O29 Ca8 . 4_666 106.3(4)
Zn3 O29 Ca8 1_556 4_666 122.0(4)
Co3 O29 Ca8 1_556 4_666 122.0(4)
Si8 O29 Ca5 . . 91.2(4)
Zn3 O29 Ca5 1_556 . 112.0(4)
Co3 O29 Ca5 1_556 . 112.0(4)
Ca8 O29 Ca5 4_666 . 106.1(4)
Si2 O10 Zn4 . 1_556 113.8(6)
Si2 O10 Co4 . 1_556 113.8(6)
Zn4 O10 Co4 1_556 1_556 0.00(16)
Si2 O10 Ca2 . . 98.9(5)
Zn4 O10 Ca2 1_556 . 122.5(4)
Co4 O10 Ca2 1_556 . 122.5(4)
Si2 O10 Ca4 . 2_566 99.1(5)
Zn4 O10 Ca4 1_556 2_566 110.3(4)
Co4 O10 Ca4 1_556 2_566 110.3(4)
Ca2 O10 Ca4 . 2_566 109.4(4)
Si8 O28 Zn6 . 1_556 119.2(4)
Si8 O28 Co6 . 1_556 119.2(4)
Zn6 O28 Co6 1_556 1_556 0.0
Si8 O28 Ca5 . . 98.3(4)
Zn6 O28 Ca5 1_556 . 141.4(4)
Co6 O28 Ca5 1_556 . 141.4(4)
Si4 O16 Zn2 . 1_556 119.3(6)
Si4 O16 Co2 . 1_556 119.3(6)
Zn2 O16 Co2 1_556 1_556 0.00(14)
Si4 O16 Ca3 . . 100.1(5)
Zn2 O16 Ca3 1_556 . 137.5(5)
Co2 O16 Ca3 1_556 . 137.5(5)
Si6 O22 Zn4 . 4_656 115.9(7)
Si6 O22 Co4 . 4_656 115.9(7)
Zn4 O22 Co4 4_656 4_656 0.00(18)
Si6 O22 Ca4 . . 91.1(6)
Zn4 O22 Ca4 4_656 . 115.3(6)
Co4 O22 Ca4 4_656 . 115.3(6)
Si6 O22 Ca9 . 2_556 103.0(6)
Zn4 O22 Ca9 4_656 2_556 119.3(6)
Co4 O22 Ca9 4_656 2_556 119.3(6)
Ca4 O22 Ca9 . 2_556 108.2(5)
Si2 O9 Zn1 . 1_556 117.8(8)
Si2 O9 Co1 . 1_556 117.8(8)
Zn1 O9 Co1 1_556 1_556 0.0
Si2 O9 Ca2 . 4_556 103.0(6)
Zn1 O9 Ca2 1_556 4_556 117.0(6)
Co1 O9 Ca2 1_556 4_556 117.0(6)
Si2 O9 Ca2 . . 93.5(6)
Zn1 O9 Ca2 1_556 . 113.7(6)
Co1 O9 Ca2 1_556 . 113.7(6)
Ca2 O9 Ca2 4_556 . 109.0(5)
Si6 O23 Zn2 . 3_656 121.3(7)
Si6 O23 Co2 . 3_656 121.3(7)
Zn2 O23 Co2 3_656 3_656 0.00(13)
Si6 O23 Ca4 . . 99.1(6)
Zn2 O23 Ca4 3_656 . 139.0(6)
Co2 O23 Ca4 3_656 . 139.0(6)
Si3 O14 Zn2 . 4_556 119.0(7)
Si3 O14 Co2 . 4_556 119.0(7)
Zn2 O14 Co2 4_556 4_556 0.00(16)
Si3 O14 Ca7 . 3_565 97.8(5)
Zn2 O14 Ca7 4_556 3_565 137.5(6)
Co2 O14 Ca7 4_556 3_565 137.5(6)

loop_
_geom_bond_atom_site_label_1
_geom_bond_atom_site_label_2
_geom_bond_site_symmetry_2
_geom_bond_distance
Ca1 O3 . 2.320(14)
Ca1 O4 . 2.337(10)
Ca1 O2 1_554 2.399(11)
Ca1 O7 2_566 2.480(10)
Ca1 O26 2_567 2.624(14)
Ca1 O24 2_566 2.638(10)
Ca1 O21 2_567 2.792(15)
Ca1 Si1 . 2.980(5)
Ca2 O10 . 2.371(10)
Ca2 O11 1_554 2.477(11)
Ca2 O9 2_556 2.497(13)
Ca2 O12 2_556 2.501(10)
Ca2 O9 . 2.586(13)
Ca2 O5 2_556 2.65(2)
Ca2 O13 2_557 2.669(12)
Ca2 O11 2_557 2.736(10)
Ca3 O16 . 2.367(10)
Ca3 O2 4_657 2.375(11)
Ca3 O4 4_656 2.399(10)
Ca3 O17 1_554 2.425(10)
Ca3 O15 . 2.439(10)
Ca3 O1 2_556 2.533(13)
Ca3 O2 2_557 3.039(11)
Ca3 Si4 . 3.060(5)
Ca4 O23 . 2.306(12)
Ca4 O22 . 2.423(13)
Ca4 O5 4_656 2.43(2)
Ca4 O21 1_554 2.489(16)
Ca4 O10 4_656 2.525(11)
Ca4 O11 4_657 2.615(10)
Ca4 O13 4_657 2.874(12)
Ca4 Si6 . 2.959(6)
Ca5 O28 . 2.298(8)
Ca5 O8 4_656 2.407(8)
Ca5 O31 4_657 2.421(9)
Ca5 O27 1_554 2.439(8)
Ca5 O29 . 2.463(9)
Ca5 O32 4_656 2.524(10)
Ca5 Si8 . 2.999(5)
Ca5 O27 4_657 3.091(8)
Ca6 O32 3_565 2.400(10)
Ca6 O15 4_556 2.488(10)
Ca6 O31 3_564 2.495(9)
Ca6 O17 4_557 2.542(10)
Ca6 O30 3_565 2.566(9)
Ca6 O6 4_556 2.583(11)
Ca6 O20 2_456 2.657(10)
Ca6 O18 2_457 2.754(11)
Ca7 O14 3_565 2.316(12)
Ca7 O6 2_566 2.363(11)
Ca7 O12 3_565 2.419(10)
Ca7 O13 3_564 2.431(13)
Ca7 O19 4_666 2.458(10)
Ca7 O18 4_667 2.545(11)
Ca7 Si3 3_565 3.028(6)
Ca7 O17 2_567 3.050(10)
Ca8 O29 2_466 2.356(9)
Ca8 O24 3_565 2.374(10)
Ca8 O27 2_467 2.471(8)
Ca8 O26 3_564 2.547(15)
Ca8 O25 3_565 2.543(10)
Ca8 O30 2_466 2.547(8)
Ca8 O8 2_466 2.753(8)
Ca8 O31 2_467 2.968(9)
Ca9 O25 4_556 2.419(10)
Ca9 O19 . 2.423(9)
Ca9 O20 . 2.467(10)
Ca9 O18 1_554 2.502(10)
Ca9 O22 4_556 2.566(13)
Ca9 O7 4_556 2.574(10)
Ca9 O21 4_557 2.649(15)
Ca9 O26 4_557 2.722(14)
Co1 O9 3_554 2.011(13)
Co1 O9 2_556 2.011(13)
Co1 O9 1_554 2.011(13)
Co1 O9 4_556 2.011(13)
Co2 O3 2_556 1.880(14)
Co2 O23 3_654 1.929(11)
Co2 O16 1_554 1.934(10)
Co2 O14 2_556 1.952(11)
Co3 O20 3_564 1.909(10)
Co3 O29 1_554 1.945(9)
Co3 O25 2_566 1.948(10)
Co3 O32 4_656 1.955(10)
Co4 O19 3_564 1.932(9)
Co4 O22 2_566 1.938(13)
Co4 O10 1_554 1.962(10)
Co4 O12 2_556 1.977(10)
Co5 O15 1_554 1.886(10)
Co5 O4 4_656 1.930(10)
Co5 O24 1_554 1.954(10)
Co5 O30 4_656 1.967(8)
Co6 O28 1_554 1.961(8)
Co6 O28 3_664 1.961(8)
Co6 O28 2_566 1.961(8)
Co6 O28 4_656 1.961(8)
Si1 O4 . 1.616(10)
Si1 O3 . 1.626(14)
Si1 O1 . 1.639(8)
Si1 O2 . 1.658(11)
Si2 O9 . 1.563(14)
Si2 O11 . 1.602(12)
Si2 O5 . 1.656(18)
Si2 O10 . 1.667(11)
Si3 O13 . 1.543(14)
Si3 O14 . 1.660(12)
Si3 O12 . 1.661(11)
Si3 O5 . 1.685(18)
Si4 O16 . 1.568(10)
Si4 O17 . 1.594(11)
Si4 O6 . 1.664(9)
Si4 O15 . 1.695(11)
Si5 O20 . 1.578(10)
Si5 O18 . 1.604(11)
Si5 O6 3_565 1.689(9)
Si5 O19 . 1.690(10)
Si6 O23 . 1.525(12)
Si6 O21 . 1.640(17)
Si6 O7 . 1.644(10)
Si6 O22 . 1.655(13)
Si7 O26 . 1.541(16)
Si7 O25 . 1.573(11)
Si7 O7 . 1.654(11)
Si7 O24 . 1.694(10)
Si8 O27 . 1.563(10)
Si8 O28 . 1.622(9)
Si8 O29 . 1.662(10)
Si8 O8 . 1.669(8)
Si9 O32 . 1.583(10)
Si9 O31 . 1.585(10)
Si9 O30 . 1.650(9)
Si9 O8 . 1.669(8)
O1 Si1 3_565 1.639(7)
O1 Ca3 4_556 2.533(13)
O1 Ca3 2_566 2.533(13)
O2 Ca3 2_567 2.375(11)
O2 Ca1 1_556 2.399(11)
O2 Ca3 4_557 3.039(11)
O3 Zn2 4_556 1.880(14)
O3 Co2 4_556 1.880(14)
O4 Zn5 2_566 1.930(10)
O4 Co5 2_566 1.930(10)
O4 Ca3 2_566 2.399(10)
O5 Ca4 2_566 2.43(2)
O5 Ca2 4_556 2.65(2)
O7 Ca1 4_656 2.480(10)
O7 Ca9 2_556 2.574(10)
O8 Ca5 2_566 2.407(8)
O8 Ca8 4_666 2.753(8)
O6 Si5 3_565 1.689(9)
O6 Ca7 4_656 2.363(11)
O6 Ca6 2_556 2.583(11)
O24 Zn5 1_556 1.954(10)
O24 Co5 1_556 1.954(10)
O24 Ca8 3_565 2.374(10)
O24 Ca1 4_656 2.638(10)
O18 Ca9 1_556 2.502(10)
O18 Ca7 2_467 2.545(11)
O18 Ca6 4_567 2.754(11)
O26 Ca8 3_566 2.547(15)
O26 Ca1 4_657 2.624(14)
O26 Ca9 2_557 2.722(14)
O21 Ca4 1_556 2.489(16)
O21 Ca9 2_557 2.649(15)
O21 Ca1 4_657 2.792(15)
O31 Ca5 2_567 2.421(9)
O31 Ca6 3_566 2.495(9)
O31 Ca8 4_667 2.968(9)
O27 Ca5 1_556 2.439(8)
O27 Ca8 4_667 2.471(8)
O27 Ca5 2_567 3.091(8)
O32 Zn3 2_566 1.955(9)
O32 Co3 2_566 1.955(9)
O32 Ca6 3_565 2.400(10)
O32 Ca5 2_566 2.524(10)
O20 Zn3 3_566 1.909(10)
O20 Co3 3_566 1.909(10)
O20 Ca6 4_566 2.657(10)
O15 Zn5 1_556 1.886(10)
O15 Co5 1_556 1.886(10)
O15 Ca6 2_556 2.488(10)
O30 Zn5 2_566 1.967(8)
O30 Co5 2_566 1.967(8)
O30 Ca8 4_666 2.547(8)
O30 Ca6 3_565 2.566(9)
O25 Zn3 4_656 1.948(10)
O25 Co3 4_656 1.948(10)
O25 Ca9 2_556 2.419(10)
O25 Ca8 3_565 2.543(10)
O13 Ca7 3_566 2.431(13)
O13 Ca2 4_557 2.669(12)
O13 Ca4 2_567 2.874(12)
O19 Zn4 3_566 1.932(9)
O19 Co4 3_566 1.932(9)
O19 Ca7 2_466 2.458(10)
O11 Ca2 1_556 2.477(11)
O11 Ca4 2_567 2.615(10)
O11 Ca2 4_557 2.736(10)
O17 Ca3 1_556 2.425(10)
O17 Ca6 2_557 2.542(10)
O17 Ca7 4_657 3.050(10)
O12 Zn4 4_556 1.977(10)
O12 Co4 4_556 1.977(10)
O12 Ca7 3_565 2.419(10)
O12 Ca2 4_556 2.501(10)
O29 Zn3 1_556 1.945(9)
O29 Co3 1_556 1.945(9)
O29 Ca8 4_666 2.356(9)
O10 Zn4 1_556 1.962(10)
O10 Co4 1_556 1.962(10)
O10 Ca4 2_566 2.525(10)
O28 Zn6 1_556 1.961(8)
O28 Co6 1_556 1.961(8)
O16 Zn2 1_556 1.934(10)
O16 Co2 1_556 1.934(10)
O22 Zn4 4_656 1.938(13)
O22 Co4 4_656 1.938(13)
O22 Ca9 2_556 2.566(13)
O9 Zn1 1_556 2.011(13)
O9 Co1 1_556 2.011(13)
O9 Ca2 4_556 2.497(13)
O23 Zn2 3_656 1.929(11)
O23 Co2 3_656 1.929(11)
O14 Zn2 4_556 1.952(11)
O14 Co2 4_556 1.952(11)
O14 Ca7 3_565 2.316(12)
